data_1573227
loop_
_publ_author_name
'Sumida, Akifumi'
'Saeki, Akinori'
'Matsuo, Kyohei'
'Naka, Kensuke'
'Imoto, Hiroaki'

_publ_section_title
;
 Dithienoarsinines: Stable and Planer \p-Extended Arsabenzenes
;
_journal_name_full 'Chemical Science'
_journal_paper_doi 10.1039/D4SC06590E
_journal_year 2024
_chemical_formula_moiety 'C17 H9 P S2'
_chemical_formula_sum 'C17 H9 P S2'
_chemical_formula_weight 308.33
_space_group_crystal_system monoclinic
_space_group_IT_number 15
_space_group_name_Hall '-C 2yc'
_space_group_name_H-M_alt 'C 1 2/c 1'
_atom_sites_solution_hydrogens geom
_atom_sites_solution_primary dual
_audit_creation_date 2023-10-06
_audit_creation_method
;
Olex2 1.5-ac5-024
(compiled 2022.04.12 svn.rca3783a0 for Rigaku Oxford Diffraction, GUI svn.r6498)
;
_audit_update_record
;
2024-09-20 deposited with the CCDC.	2024-11-18 downloaded from the CCDC.
;
_cell_angle_alpha 90
_cell_angle_beta 97.092(6)
_cell_angle_gamma 90
_cell_formula_units_Z 8
_cell_length_a 13.2423(8)
_cell_length_b 8.4253(6)
_cell_length_c 23.5820(15)
_cell_measurement_reflns_used 2686
_cell_measurement_temperature 100.00
_cell_measurement_theta_max 32.5270
_cell_measurement_theta_min 3.0230
_cell_volume 2610.9(3)
_computing_cell_refinement 'CrysAlisPro 1.171.42.91a (Rigaku OD, 2023)'
_computing_data_collection 'CrysAlisPro 1.171.42.91a (Rigaku OD, 2023)'
_computing_data_reduction 'CrysAlisPro 1.171.42.91a (Rigaku OD, 2023)'
_computing_molecular_graphics 'Olex2 1.5-ac5-024 (Dolomanov et al., 2009)'
_computing_publication_material 'Olex2 1.5-ac5-024 (Dolomanov et al., 2009)'
_computing_structure_refinement 'SHELXL 2018/3 (Sheldrick, 2015)'
_computing_structure_solution 'SHELXT 2018/2 (Sheldrick, 2018)'
_diffrn_ambient_temperature 100.00
_diffrn_detector 'CCD plate'
_diffrn_measured_fraction_theta_full 0.999
_diffrn_measured_fraction_theta_max 0.999
_diffrn_measurement_details
;
List of Runs (angles in degrees, time in seconds):

  # Type    Start    End  Width  t~exp~   \w     \q     \k     \f   Frames
#--------------------------------------------------------------------------
  1  \w    -73.00  37.10   0.15    2.50    --   30.00  54.00 120.00  734
  2  \w    -68.00  58.90   0.15    2.50    --   30.00  54.00-120.00  846
;
_diffrn_measurement_device 'two-circle diffractometer'
_diffrn_measurement_device_type 'XtaLAB Mini (JP)'
_diffrn_measurement_method '\w scans'
_diffrn_orient_matrix_type 'CrysAlisPro convention (1999,Acta A55,543-557)'
_diffrn_orient_matrix_UB_11 -0.0403806000
_diffrn_orient_matrix_UB_12 0.0559303000
_diffrn_orient_matrix_UB_13 -0.0032404000
_diffrn_orient_matrix_UB_21 0.0143416000
_diffrn_orient_matrix_UB_22 0.0267444000
_diffrn_orient_matrix_UB_23 0.0283911000
_diffrn_orient_matrix_UB_31 0.0328063000
_diffrn_orient_matrix_UB_32 0.0570395000
_diffrn_orient_matrix_UB_33 -0.0101188000
_diffrn_radiation_monochromator graphite
_diffrn_radiation_probe x-ray
_diffrn_radiation_type 'Mo K\a'
_diffrn_radiation_wavelength 0.71073
_diffrn_reflns_av_R_equivalents 0.0238
_diffrn_reflns_av_unetI/netI 0.0333
_diffrn_reflns_Laue_measured_fraction_full 0.999
_diffrn_reflns_Laue_measured_fraction_max 0.999
_diffrn_reflns_limit_h_max 8
_diffrn_reflns_limit_h_min -16
_diffrn_reflns_limit_k_max 10
_diffrn_reflns_limit_k_min -10
_diffrn_reflns_limit_l_max 29
_diffrn_reflns_limit_l_min -29
_diffrn_reflns_number 5291
_diffrn_reflns_point_group_measured_fraction_full 0.999
_diffrn_reflns_point_group_measured_fraction_max 0.999
_diffrn_reflns_theta_full 25.242
_diffrn_reflns_theta_max 26.370
_diffrn_reflns_theta_min 3.056
_diffrn_source 'fine-focus sealed X-ray tube'
_diffrn_source_type 'Rigaku (Mo) X-ray Source'
_exptl_absorpt_coefficient_mu 0.513
_exptl_absorpt_correction_T_max 0.997
_exptl_absorpt_correction_T_min 0.984
_exptl_absorpt_correction_type analytical
_exptl_absorpt_process_details
;
CrysAlisPro 1.171.42.91a (Rigaku Oxford Diffraction, 2023)
Analytical numeric absorption correction using a multifaceted crystal
model based on expressions derived by R.C. Clark & J.S. Reid.
(Clark, R. C. & Reid, J. S. (1995). Acta Cryst. A51, 887-897)
Empirical absorption correction using spherical harmonics,
implemented in SCALE3 ABSPACK scaling algorithm.
;
_exptl_crystal_colour yellow
_exptl_crystal_colour_primary yellow
_exptl_crystal_density_diffrn 1.569
_exptl_crystal_description block
_exptl_crystal_F_000 1264
_exptl_crystal_size_max 0.539
_exptl_crystal_size_mid 0.292
_exptl_crystal_size_min 0.091
_refine_diff_density_max 0.420
_refine_diff_density_min -0.319
_refine_diff_density_rms 0.071
_refine_ls_extinction_method none
_refine_ls_goodness_of_fit_ref 1.096
_refine_ls_hydrogen_treatment constr
_refine_ls_matrix_type full
_refine_ls_number_parameters 181
_refine_ls_number_reflns 2672
_refine_ls_number_restraints 0
_refine_ls_restrained_S_all 1.096
_refine_ls_R_factor_all 0.0437
_refine_ls_R_factor_gt 0.0359
_refine_ls_shift/su_max 0.000
_refine_ls_shift/su_mean 0.000
_refine_ls_structure_factor_coef Fsqd
_refine_ls_weighting_details 'w=1/[\s^2^(Fo^2^)+(0.0462P)^2^+2.8341P] where P=(Fo^2^+2Fc^2^)/3'
_refine_ls_weighting_scheme calc
_refine_ls_wR_factor_gt 0.0902
_refine_ls_wR_factor_ref 0.0963
_reflns_Friedel_coverage 0.000
_reflns_number_gt 2296
_reflns_number_total 2672
_reflns_threshold_expression 'I > 2\s(I)'
_cod_data_source_file d4sc06590e2.cif
_cod_data_source_block 3c-P
_cod_database_code 1573227
_shelx_shelxl_version_number 2018/3
_chemical_oxdiff_formula CHSP
_shelx_space_group_comment
;
The symmetry employed for this shelxl refinement is uniquely defined
by the following loop, which should always be used as a source of
symmetry information in preference to the above space-group names.
They are only intended as comments.
;
_shelx_estimated_absorpt_t_max 0.955
_shelx_estimated_absorpt_t_min 0.769
_olex2_refinement_description
;
1. Fixed Uiso
 At 1.2 times of:
  All C(H) groups
2.a Aromatic/amide H refined with riding coordinates:
 C10(H10), C3(H3), C15(H15), C16(H16), C9(H9), C13(H13), C7(H7), C14(H14),
 C8(H8)
;
_olex2_submission_special_instructions 'No special instructions were received'
_oxdiff_exptl_absorpt_empirical_details
;
Empirical correction (ABSPACK) includes:
- Absorption correction using spherical harmonics
- Frame scaling
;
_oxdiff_exptl_absorpt_empirical_full_max 1.719
_oxdiff_exptl_absorpt_empirical_full_min 0.813

loop_
_space_group_symop_operation_xyz
'x, y, z'
'-x, y, -z+1/2'
'x+1/2, y+1/2, z'
'-x+1/2, y+1/2, -z+1/2'
'-x, -y, -z'
'x, -y, z-1/2'
'-x+1/2, -y+1/2, -z'
'x+1/2, -y+1/2, z-1/2'

loop_
_atom_site_label
_atom_site_type_symbol
_atom_site_fract_x
_atom_site_fract_y
_atom_site_fract_z
_atom_site_U_iso_or_equiv
_atom_site_adp_type
_atom_site_occupancy
_atom_site_site_symmetry_order
_atom_site_calc_flag
_atom_site_refinement_flags_posn
_atom_site_refinement_flags_adp
_atom_site_refinement_flags_occupancy
_atom_site_disorder_assembly
_atom_site_disorder_group
S2 S 0.06063(4) 0.44133(6) 0.33627(2) 0.01936(15) Uani 1 1 d . . . . .
S1 S 0.18977(4) 0.64454(6) 0.57609(2) 0.02088(15) Uani 1 1 d . . . . .
P1 P 0.08578(4) 0.57931(7) 0.45597(2) 0.01897(15) Uani 1 1 d . . . . .
C4 C 0.22789(15) 0.3887(2) 0.40629(8) 0.0153(4) Uani 1 1 d . . . . .
C11 C 0.35343(15) 0.4895(2) 0.55582(8) 0.0163(4) Uani 1 1 d . . . . .
C10 C 0.45186(16) 0.4287(2) 0.56708(9) 0.0183(4) Uani 1 1 d . . . . .
H10 H 0.480170 0.368117 0.538955 0.022 Uiso 1 1 calc R U . . .
C17 C 0.23862(15) 0.3036(2) 0.35352(8) 0.0153(4) Uani 1 1 d . . . . .
C2 C 0.28179(15) 0.4767(2) 0.50392(8) 0.0160(4) Uani 1 1 d . . . . .
C6 C 0.31345(16) 0.5781(2) 0.59855(9) 0.0180(4) Uani 1 1 d . . . . .
C3 C 0.29883(15) 0.3941(2) 0.45473(8) 0.0159(4) Uani 1 1 d . . . . .
H3 H 0.361472 0.339325 0.454392 0.019 Uiso 1 1 calc R U . . .
C15 C 0.31545(16) 0.1386(3) 0.28781(9) 0.0195(4) Uani 1 1 d . . . . .
H15 H 0.371504 0.077415 0.278684 0.023 Uiso 1 1 calc R U . . .
C16 C 0.32115(14) 0.2121(2) 0.34048(8) 0.0170(4) Uani 1 1 d . . . . .
H16 H 0.380167 0.200774 0.367487 0.020 Uiso 1 1 calc R U . . .
C9 C 0.50791(16) 0.4575(3) 0.61956(9) 0.0206(4) Uani 1 1 d . . . . .
H9 H 0.574903 0.416052 0.627277 0.025 Uiso 1 1 calc R U . . .
C13 C 0.14719(15) 0.2440(3) 0.25942(8) 0.0187(4) Uani 1 1 d . . . . .
H13 H 0.088608 0.255310 0.232107 0.022 Uiso 1 1 calc R U . . .
C1 C 0.18967(16) 0.5588(2) 0.50828(8) 0.0173(4) Uani 1 1 d . . . . .
C7 C 0.36960(17) 0.6067(3) 0.65148(9) 0.0214(4) Uani 1 1 d . . . . .
H7 H 0.341414 0.665895 0.680010 0.026 Uiso 1 1 calc R U . . .
C5 C 0.13317(15) 0.4684(2) 0.40290(8) 0.0174(4) Uani 1 1 d . . . . .
C14 C 0.22883(16) 0.1524(3) 0.24761(9) 0.0201(4) Uani 1 1 d . . . . .
H14 H 0.226058 0.098594 0.212049 0.024 Uiso 1 1 calc R U . . .
C12 C 0.15308(15) 0.3193(2) 0.31243(9) 0.0173(4) Uani 1 1 d . . . . .
C8 C 0.46751(17) 0.5468(3) 0.66145(9) 0.0218(5) Uani 1 1 d . . . . .
H8 H 0.507595 0.566416 0.697010 0.026 Uiso 1 1 calc R U . . .

loop_
_atom_site_aniso_label
_atom_site_aniso_U_11
_atom_site_aniso_U_22
_atom_site_aniso_U_33
_atom_site_aniso_U_23
_atom_site_aniso_U_13
_atom_site_aniso_U_12
S2 0.0132(3) 0.0229(3) 0.0213(3) 0.0000(2) -0.0003(2) 0.00331(19)
S1 0.0214(3) 0.0229(3) 0.0197(3) -0.0004(2) 0.0079(2) 0.0044(2)
P1 0.0147(3) 0.0216(3) 0.0213(3) 0.0013(2) 0.0050(2) 0.0034(2)
C4 0.0139(9) 0.0137(9) 0.0190(10) 0.0023(8) 0.0055(7) -0.0020(8)
C11 0.0178(10) 0.0153(10) 0.0171(9) 0.0023(8) 0.0074(8) -0.0019(8)
C10 0.0208(11) 0.0181(10) 0.0167(10) 0.0005(8) 0.0057(8) -0.0005(8)
C17 0.0151(9) 0.0151(10) 0.0154(9) 0.0035(8) 0.0008(7) -0.0038(8)
C2 0.0154(10) 0.0141(10) 0.0193(10) 0.0032(8) 0.0055(8) -0.0011(8)
C6 0.0187(10) 0.0175(10) 0.0188(10) 0.0017(8) 0.0063(8) -0.0003(8)
C3 0.0134(9) 0.0171(10) 0.0177(10) 0.0026(8) 0.0046(7) 0.0012(8)
C15 0.0168(10) 0.0194(11) 0.0226(10) 0.0011(8) 0.0032(8) 0.0031(8)
C16 0.0117(9) 0.0201(10) 0.0187(10) 0.0033(8) 0.0003(7) 0.0008(8)
C9 0.0183(10) 0.0245(11) 0.0190(10) 0.0025(8) 0.0030(8) -0.0015(8)
C13 0.0156(10) 0.0218(11) 0.0180(10) 0.0029(8) -0.0006(8) -0.0006(8)
C1 0.0186(10) 0.0166(10) 0.0180(10) 0.0024(8) 0.0075(8) 0.0002(8)
C7 0.0272(11) 0.0213(11) 0.0171(10) -0.0008(8) 0.0080(8) -0.0021(9)
C5 0.0139(10) 0.0186(10) 0.0197(10) 0.0037(8) 0.0017(8) 0.0003(8)
C14 0.0220(11) 0.0212(11) 0.0172(10) -0.0006(8) 0.0026(8) -0.0031(8)
C12 0.0142(9) 0.0176(10) 0.0205(10) 0.0027(8) 0.0039(8) -0.0003(8)
C8 0.0267(11) 0.0239(11) 0.0149(10) -0.0008(8) 0.0026(8) -0.0054(9)

loop_
_atom_type_symbol
_atom_type_description
_atom_type_scat_dispersion_real
_atom_type_scat_dispersion_imag
_atom_type_scat_source
C C 0.0033 0.0016 'International Tables Vol C Tables 4.2.6.8 and 6.1.1.4'
H H 0.0000 0.0000 'International Tables Vol C Tables 4.2.6.8 and 6.1.1.4'
P P 0.1023 0.0942 'International Tables Vol C Tables 4.2.6.8 and 6.1.1.4'
S S 0.1246 0.1234 'International Tables Vol C Tables 4.2.6.8 and 6.1.1.4'

loop_
_exptl_crystal_face_index_h
_exptl_crystal_face_index_k
_exptl_crystal_face_index_l
_exptl_crystal_face_perp_dist
-2 0 1 0.1306
2 0 -1 0.1436
0 1 -1 0.2285
0 -1 1 0.2475
0 0 1 0.0629
0 0 -1 0.0278

loop_
_geom_angle_atom_site_label_1
_geom_angle_atom_site_label_2
_geom_angle_atom_site_label_3
_geom_angle
_geom_angle_site_symmetry_1
_geom_angle_site_symmetry_3
_geom_angle_publ_flag
C12 S2 C5 92.11(10) . . ?
C6 S1 C1 92.26(10) . . ?
C1 P1 C5 97.63(9) . . ?
C3 C4 C17 126.25(18) . . ?
C3 C4 C5 122.41(18) . . ?
C5 C4 C17 111.34(17) . . ?
C10 C11 C2 128.98(18) . . ?
C10 C11 C6 118.88(19) . . ?
C6 C11 C2 112.14(18) . . ?
C9 C10 C11 119.43(19) . . ?
C16 C17 C4 128.18(18) . . ?
C16 C17 C12 119.00(18) . . ?
C12 C17 C4 112.81(17) . . ?
C3 C2 C11 125.45(18) . . ?
C3 C2 C1 122.21(18) . . ?
C1 C2 C11 112.34(17) . . ?
C11 C6 S1 111.91(15) . . ?
C7 C6 S1 126.29(16) . . ?
C7 C6 C11 121.79(19) . . ?
C4 C3 C2 122.58(18) . . ?
C16 C15 C14 121.40(19) . . ?
C15 C16 C17 119.08(18) . . ?
C10 C9 C8 121.1(2) . . ?
C14 C13 C12 118.36(18) . . ?
P1 C1 S1 121.13(12) . . ?
C2 C1 S1 111.31(15) . . ?
C2 C1 P1 127.57(16) . . ?
C8 C7 C6 118.30(19) . . ?
P1 C5 S2 120.54(12) . . ?
C4 C5 S2 111.88(15) . . ?
C4 C5 P1 127.57(16) . . ?
C13 C14 C15 120.34(19) . . ?
C17 C12 S2 111.82(15) . . ?
C13 C12 S2 126.37(16) . . ?
C13 C12 C17 121.81(18) . . ?
C7 C8 C9 120.5(2) . . ?

loop_
_geom_bond_atom_site_label_1
_geom_bond_atom_site_label_2
_geom_bond_distance
_geom_bond_site_symmetry_2
_geom_bond_publ_flag
S2 C5 1.752(2) . ?
S2 C12 1.744(2) . ?
S1 C6 1.750(2) . ?
S1 C1 1.754(2) . ?
P1 C1 1.739(2) . ?
P1 C5 1.740(2) . ?
C4 C17 1.458(3) . ?
C4 C3 1.387(3) . ?
C4 C5 1.416(3) . ?
C11 C10 1.395(3) . ?
C11 C2 1.457(3) . ?
C11 C6 1.409(3) . ?
C10 C9 1.384(3) . ?
C17 C16 1.402(3) . ?
C17 C12 1.403(3) . ?
C2 C3 1.395(3) . ?
C2 C1 1.417(3) . ?
C6 C7 1.393(3) . ?
C15 C16 1.381(3) . ?
C15 C14 1.400(3) . ?
C9 C8 1.399(3) . ?
C13 C14 1.384(3) . ?
C13 C12 1.395(3) . ?
C7 C8 1.384(3) . ?

loop_
_exptl_oxdiff_crystal_face_indexfrac_h
_exptl_oxdiff_crystal_face_indexfrac_k
_exptl_oxdiff_crystal_face_indexfrac_l
_exptl_oxdiff_crystal_face_x
_exptl_oxdiff_crystal_face_y
_exptl_oxdiff_crystal_face_z
-1.9921 -0.0033 1.0011 0.0770 -0.0002 -0.0757
1.9921 0.0033 -1.0011 -0.0770 0.0002 0.0757
0.0007 0.9989 -0.9961 0.0591 -0.0016 0.0671
-0.0007 -0.9989 0.9961 -0.0591 0.0016 -0.0671
-0.0000 -0.0007 1.0004 -0.0033 0.0284 -0.0102
0.0000 0.0007 -1.0004 0.0033 -0.0284 0.0102
